data_4121387
loop_
_publ_author_name
'Jennifer V. Obligacion'
'Paul J. Chirik'

_publ_section_title
;
 Bis(imino)pyridine Cobalt-Catalyzed Alkene Isomerization-Hydroboration: A
 Strategy for Remote Hydrofunctionalization with Terminal Selectivity
;
_journal_name_full 'Journal of the American Chemical Society'
_journal_page_first 19107
_journal_page_last 19110
_journal_paper_doi 10.1021/ja4108148
_journal_volume 135
_journal_year 2013
_chemical_formula_sum 'C30 H0 Co N4'
_chemical_formula_weight 475.27
_chemical_name_systematic
;
 ?
;
_space_group_IT_number 15
_symmetry_cell_setting monoclinic
_symmetry_space_group_name_Hall '-C 2yc'
_symmetry_space_group_name_H-M 'C 1 2/c 1'
_atom_sites_solution_hydrogens geom
_atom_sites_solution_primary direct
_atom_sites_solution_secondary difmap
_audit_creation_method SHELXL-97
_cell_angle_alpha 90.00
_cell_angle_beta 133.36
_cell_angle_gamma 90.00
_cell_formula_units_Z 8
_cell_length_a 25.815(4)
_cell_length_b 16.290(2)
_cell_length_c 18.800(3)
_cell_measurement_reflns_used 9877
_cell_measurement_temperature 293(2)
_cell_measurement_theta_max 27.93
_cell_measurement_theta_min 4.01
_cell_volume 5748.0(15)
_computing_cell_refinement 'Bruker SAINT'
_computing_data_collection 'Bruker APEX2'
_computing_data_reduction 'Bruker SAINT'
_computing_molecular_graphics 'ORTEP 3 (Farraguia, 1997)'
_computing_structure_refinement 'SHELXL-97 (Sheldrick, 2008)'
_computing_structure_solution 'SIR 92 (Giacavazzo, 1993)'
_diffrn_ambient_temperature 293(2)
_diffrn_measured_fraction_theta_full 0.663
_diffrn_measured_fraction_theta_max 0.663
_diffrn_radiation_monochromator graphite
_diffrn_radiation_source 'fine-focus sealed tube'
_diffrn_radiation_type MoK\a
_diffrn_radiation_wavelength 0.71073
_diffrn_reflns_av_R_equivalents 0.0307
_diffrn_reflns_av_sigmaI/netI 0.0531
_diffrn_reflns_limit_h_max 33
_diffrn_reflns_limit_h_min -33
_diffrn_reflns_limit_k_max 21
_diffrn_reflns_limit_k_min -20
_diffrn_reflns_limit_l_max 24
_diffrn_reflns_limit_l_min -24
_diffrn_reflns_number 14107
_diffrn_reflns_theta_full 27.93
_diffrn_reflns_theta_max 27.93
_diffrn_reflns_theta_min 3.49
_exptl_absorpt_coefficient_mu 0.617
_exptl_crystal_colour green
_exptl_crystal_density_diffrn 1.098
_exptl_crystal_description block
_exptl_crystal_F_000 1880
_exptl_crystal_size_max 0.237
_exptl_crystal_size_mid 0.187
_exptl_crystal_size_min 0.132
_refine_diff_density_max 0.313
_refine_diff_density_min -0.249
_refine_diff_density_rms 0.063
_refine_ls_extinction_method none
_refine_ls_goodness_of_fit_ref 0.641
_refine_ls_hydrogen_treatment constr
_refine_ls_matrix_type full
_refine_ls_number_parameters 343
_refine_ls_number_reflns 4569
_refine_ls_number_restraints 0
_refine_ls_restrained_S_all 0.641
_refine_ls_R_factor_all 0.0407
_refine_ls_R_factor_gt 0.0311
_refine_ls_shift/su_max 0.427
_refine_ls_shift/su_mean 0.007
_refine_ls_structure_factor_coef Fsqd
_refine_ls_weighting_details 'calc w=1/[\s^2^(Fo^2^)+(0.1297P)^2^+1.1407P] where P=(Fo^2^+2Fc^2^)/3'
_refine_ls_weighting_scheme calc
_refine_ls_wR_factor_gt 0.0947
_refine_ls_wR_factor_ref 0.1119
_reflns_number_gt 3753
_reflns_number_total 4569
_reflns_threshold_expression >2\s(I)
_cod_data_source_file ja4108148_si_001.cif
_cod_data_source_block jvo1
_cod_original_cell_volume 5747.8(15)
_cod_original_sg_symbol_H-M 'C 1 2/c 1 '
_cod_database_code 4121387

loop_
_symmetry_equiv_pos_as_xyz
'x, y, z'
'-x, y, -z+1/2'
'x+1/2, y+1/2, z'
'-x+1/2, y+1/2, -z+1/2'
'-x, -y, -z'
'x, -y, z-1/2'
'-x+1/2, -y+1/2, -z'
'x+1/2, -y+1/2, z-1/2'

loop_
_atom_site_label
_atom_site_type_symbol
_atom_site_fract_x
_atom_site_fract_y
_atom_site_fract_z
_atom_site_U_iso_or_equiv
_atom_site_adp_type
_atom_site_occupancy
_atom_site_symmetry_multiplicity
_atom_site_calc_flag
_atom_site_refinement_flags
Co1 Co 0.275422(13) 0.014261(16) 0.201680(18) 0.01347(10) Uani 1 1 d .
N1 N 0.34083(9) -0.02035(10) 0.19172(13) 0.0153(3) Uani 1 1 d .
N3 N 0.20070(8) 0.07124(10) 0.17831(12) 0.0144(3) Uani 1 1 d .
C10 C 0.30603(11) -0.05941(14) 0.30748(17) 0.0243(4) Uani 1 1 d .
H10A H 0.2866 -0.1132 0.2813 0.036 Uiso 1 1 calc R
H10B H 0.2893 -0.0386 0.3365 0.036 Uiso 1 1 calc R
H10C H 0.3571 -0.0625 0.3563 0.036 Uiso 1 1 calc R
N2 N 0.24558(8) 0.08048(9) 0.09991(12) 0.0133(3) Uani 1 1 d .
C22 C 0.09230(10) -0.00962(12) 0.22557(15) 0.0159(4) Uani 1 1 d .
H22 H 0.0533 -0.0439 0.1956 0.019 Uiso 1 1 calc R
C30 C 0.14104(13) 0.25749(14) -0.28615(17) 0.0253(5) Uani 1 1 d .
H30A H 0.1355 0.2373 -0.3396 0.030 Uiso 1 1 calc R
H30B H 0.1589 0.3134 -0.2708 0.030 Uiso 1 1 calc R
C23 C 0.12337(10) 0.02814(12) 0.31382(15) 0.0160(4) Uani 1 1 d .
C20 C 0.17526(10) 0.05645(12) 0.22527(14) 0.0140(4) Uani 1 1 d .
C6 C 0.16410(10) 0.18157(11) -0.02233(14) 0.0149(4) Uani 1 1 d .
H6 H 0.1277 0.2192 -0.0486 0.018 Uiso 1 1 calc R
C28 C 0.09517(11) 0.01516(13) 0.36197(17) 0.0212(4) Uani 1 1 d .
H28A H 0.0612 0.0574 0.3411 0.032 Uiso 1 1 calc R
H28B H 0.1339 0.0175 0.4318 0.032 Uiso 1 1 calc R
H28C H 0.0725 -0.0375 0.3435 0.032 Uiso 1 1 calc R
C2 C 0.33402(10) 0.01481(12) 0.12187(15) 0.0162(4) Uani 1 1 d .
C8 C 0.16636(9) 0.12896(12) 0.10783(14) 0.0149(4) Uani 1 1 d .
C9 C 0.10859(11) 0.18306(13) 0.08248(15) 0.0196(4) Uani 1 1 d .
H9A H 0.0726 0.1497 0.0704 0.029 Uiso 1 1 calc R
H9B H 0.0878 0.2143 0.0249 0.029 Uiso 1 1 calc R
H9C H 0.1284 0.2197 0.1359 0.029 Uiso 1 1 calc R
C25 C 0.20868(10) 0.09376(12) 0.31455(15) 0.0169(4) Uani 1 1 d .
C21 C 0.11794(10) 0.00253(12) 0.18089(15) 0.0156(4) Uani 1 1 d .
N4 N 0.16468(9) 0.21313(11) -0.14752(13) 0.0185(3) Uani 1 1 d .
C4 C 0.25227(10) 0.11856(11) -0.01743(14) 0.0152(4) Uani 1 1 d .
H4 H 0.2741 0.1133 -0.0410 0.018 Uiso 1 1 calc R
C31 C 0.07054(13) 0.25237(14) -0.31126(16) 0.0240(4) Uani 1 1 d .
H31A H 0.0402 0.2991 -0.3502 0.029 Uiso 1 1 calc R
H31B H 0.0450 0.2022 -0.3465 0.029 Uiso 1 1 calc R
C5 C 0.19309(10) 0.17193(11) -0.06394(14) 0.0145(4) Uani 1 1 d .
C3 C 0.27687(10) 0.07417(11) 0.06429(14) 0.0141(4) Uani 1 1 d .
C7 C 0.19060(9) 0.13424(12) 0.05829(13) 0.0141(4) Uani 1 1 d .
C24 C 0.18241(10) 0.07872(12) 0.35805(14) 0.0174(4) Uani 1 1 d .
H24 H 0.2048 0.1030 0.4180 0.021 Uiso 1 1 calc R
C32 C 0.09512(12) 0.25309(14) -0.21062(16) 0.0214(4) Uani 1 1 d .
H32A H 0.0991 0.3088 -0.1891 0.026 Uiso 1 1 calc R
H32B H 0.0623 0.2228 -0.2115 0.026 Uiso 1 1 calc R
C13 C 0.50907(10) -0.12495(13) 0.40235(15) 0.0182(4) Uani 1 1 d .
H13 H 0.5521 -0.1122 0.4649 0.022 Uiso 1 1 calc R
C1 C 0.38064(12) -0.00278(13) 0.10265(17) 0.0223(4) Uani 1 1 d .
H1A H 0.4178 -0.0401 0.1513 0.034 Uiso 1 1 calc R
H1B H 0.4014 0.0475 0.1054 0.034 Uiso 1 1 calc R
H1C H 0.3525 -0.0270 0.0390 0.034 Uiso 1 1 calc R
C12 C 0.45906(10) -0.06305(12) 0.34537(15) 0.0162(4) Uani 1 1 d .
C29 C 0.19013(11) 0.20202(13) -0.19657(15) 0.0193(4) Uani 1 1 d .
H29A H 0.1857 0.1452 -0.2156 0.023 Uiso 1 1 calc R
H29B H 0.2395 0.2190 -0.1547 0.023 Uiso 1 1 calc R
C17 C 0.47354(11) 0.02422(13) 0.38164(17) 0.0218(4) Uani 1 1 d .
H17A H 0.5190 0.0270 0.4478 0.033 Uiso 1 1 calc R
H17B H 0.4369 0.0420 0.3793 0.033 Uiso 1 1 calc R
H17C H 0.4739 0.0592 0.3409 0.033 Uiso 1 1 calc R
C15 C 0.43148(11) -0.22377(12) 0.27515(16) 0.0189(4) Uani 1 1 d .
H15 H 0.4224 -0.2772 0.2517 0.023 Uiso 1 1 calc R
C11 C 0.39418(10) -0.08302(11) 0.25098(14) 0.0148(4) Uani 1 1 d .
C27 C 0.08729(11) -0.04333(13) 0.08896(16) 0.0214(4) Uani 1 1 d .
H27A H 0.0502 -0.0795 0.0700 0.032 Uiso 1 1 calc R
H27B H 0.1242 -0.0748 0.1013 0.032 Uiso 1 1 calc R
H27C H 0.0680 -0.0048 0.0373 0.032 Uiso 1 1 calc R
C14 C 0.49687(11) -0.20590(12) 0.36876(15) 0.0180(4) Uani 1 1 d .
C16 C 0.37948(11) -0.16365(13) 0.21590(15) 0.0182(4) Uani 1 1 d .
C19 C 0.30955(12) -0.18497(14) 0.11565(16) 0.0263(5) Uani 1 1 d .
H19A H 0.2712 -0.1640 0.1080 0.039 Uiso 1 1 calc R
H19B H 0.3054 -0.2435 0.1079 0.039 Uiso 1 1 calc R
H19C H 0.3074 -0.1610 0.0671 0.039 Uiso 1 1 calc R
C26 C 0.27201(12) 0.14920(15) 0.36167(16) 0.0255(5) Uani 1 1 d .
H26A H 0.3083 0.1194 0.3709 0.038 Uiso 1 1 calc R
H26B H 0.2904 0.1677 0.4239 0.038 Uiso 1 1 calc R
H26C H 0.2575 0.1957 0.3201 0.038 Uiso 1 1 calc R
C18 C 0.55255(12) -0.27156(14) 0.42971(18) 0.0267(5) Uani 1 1 d .
H18A H 0.5299 -0.3228 0.4195 0.040 Uiso 1 1 calc R
H18B H 0.5845 -0.2568 0.4976 0.040 Uiso 1 1 calc R
H18C H 0.5789 -0.2770 0.4110 0.040 Uiso 1 1 calc R

loop_
_atom_site_aniso_label
_atom_site_aniso_U_11
_atom_site_aniso_U_22
_atom_site_aniso_U_33
_atom_site_aniso_U_23
_atom_site_aniso_U_13
_atom_site_aniso_U_12
Co1 0.01290(15) 0.01685(15) 0.01220(16) 0.00270(9) 0.00922(13) 0.00217(9)
N1 0.0141(7) 0.0172(8) 0.0153(8) 0.0010(6) 0.0104(7) 0.0014(6)
N3 0.0141(7) 0.0166(7) 0.0138(7) 0.0006(6) 0.0101(7) -0.0004(6)
C10 0.0234(10) 0.0318(11) 0.0257(11) 0.0117(9) 0.0200(10) 0.0082(8)
N2 0.0141(7) 0.0145(7) 0.0119(7) -0.0005(6) 0.0092(7) 0.0001(6)
C22 0.0131(8) 0.0164(8) 0.0180(10) 0.0007(7) 0.0105(8) 0.0007(7)
C30 0.0352(13) 0.0232(10) 0.0158(10) -0.0006(8) 0.0168(10) -0.0063(9)
C23 0.0176(9) 0.0167(9) 0.0185(9) 0.0055(7) 0.0143(8) 0.0059(7)
C20 0.0141(8) 0.0167(9) 0.0139(9) 0.0023(7) 0.0106(8) 0.0024(7)
C6 0.0150(8) 0.0155(8) 0.0129(9) 0.0009(7) 0.0091(8) 0.0009(7)
C28 0.0229(10) 0.0247(10) 0.0242(11) 0.0045(8) 0.0194(10) 0.0031(8)
C2 0.0157(9) 0.0173(9) 0.0162(9) -0.0012(7) 0.0112(8) -0.0010(7)
C8 0.0126(8) 0.0187(9) 0.0121(8) 0.0001(7) 0.0080(8) 0.0008(7)
C9 0.0203(9) 0.0219(10) 0.0201(10) 0.0038(8) 0.0152(9) 0.0058(7)
C25 0.0164(8) 0.0209(9) 0.0153(9) 0.0006(7) 0.0115(8) -0.0010(7)
C21 0.0140(8) 0.0168(9) 0.0155(9) 0.0004(7) 0.0099(8) 0.0023(7)
N4 0.0205(8) 0.0228(8) 0.0139(8) 0.0040(7) 0.0125(8) 0.0031(7)
C4 0.0181(9) 0.0157(8) 0.0147(9) -0.0004(7) 0.0124(8) -0.0008(7)
C31 0.0284(11) 0.0211(9) 0.0130(10) 0.0021(8) 0.0106(10) -0.0010(8)
C5 0.0167(8) 0.0150(8) 0.0119(8) -0.0019(7) 0.0098(8) -0.0034(7)
C3 0.0138(8) 0.0154(8) 0.0135(9) -0.0011(7) 0.0095(8) -0.0018(7)
C7 0.0133(8) 0.0165(8) 0.0122(8) -0.0022(7) 0.0086(8) -0.0014(6)
C24 0.0187(9) 0.0214(9) 0.0135(9) -0.0002(7) 0.0116(8) 0.0010(7)
C32 0.0214(10) 0.0223(9) 0.0141(10) 0.0036(8) 0.0097(9) 0.0027(8)
C13 0.0134(8) 0.0241(10) 0.0139(9) 0.0011(8) 0.0082(8) -0.0002(7)
C1 0.0249(10) 0.0264(11) 0.0263(11) 0.0036(8) 0.0217(10) 0.0050(8)
C12 0.0157(9) 0.0187(9) 0.0166(9) -0.0005(7) 0.0120(8) -0.0002(7)
C29 0.0244(10) 0.0218(10) 0.0136(9) -0.0022(7) 0.0139(9) -0.0052(8)
C17 0.0189(9) 0.0219(10) 0.0221(11) -0.0025(8) 0.0131(9) -0.0010(7)
C15 0.0229(10) 0.0160(9) 0.0200(10) 0.0012(7) 0.0155(9) 0.0017(7)
C11 0.0153(8) 0.0173(9) 0.0145(9) 0.0032(7) 0.0113(8) 0.0032(7)
C27 0.0207(9) 0.0240(10) 0.0206(10) -0.0062(8) 0.0146(9) -0.0040(8)
C14 0.0194(9) 0.0190(9) 0.0182(10) 0.0052(8) 0.0139(9) 0.0041(7)
C16 0.0178(9) 0.0204(9) 0.0149(9) 0.0009(7) 0.0106(8) 0.0012(7)
C19 0.0234(10) 0.0226(10) 0.0166(10) -0.0018(8) 0.0075(9) 0.0006(8)
C26 0.0231(10) 0.0372(12) 0.0193(10) -0.0090(9) 0.0157(9) -0.0131(9)
C18 0.0233(11) 0.0251(11) 0.0223(11) 0.0090(8) 0.0120(10) 0.0092(8)

loop_
_atom_type_symbol
_atom_type_description
_atom_type_scat_dispersion_real
_atom_type_scat_dispersion_imag
_atom_type_scat_source
C C 0.0033 0.0016 'International Tables Vol C Tables 4.2.6.8 and 6.1.1.4'
H H 0.0000 0.0000 'International Tables Vol C Tables 4.2.6.8 and 6.1.1.4'
N N 0.0061 0.0033 'International Tables Vol C Tables 4.2.6.8 and 6.1.1.4'
Co Co 0.3494 0.9721 'International Tables Vol C Tables 4.2.6.8 and 6.1.1.4'

loop_
_geom_angle_atom_site_label_1
_geom_angle_atom_site_label_2
_geom_angle_atom_site_label_3
_geom_angle
N2 Co1 N3 80.77(7)
N2 Co1 N1 80.69(7)
N3 Co1 N1 161.46(7)
N2 Co1 C10 178.18(8)
N3 Co1 C10 99.86(8)
N1 Co1 C10 98.68(8)
C2 N1 C11 118.50(16)
C2 N1 Co1 116.38(13)
C11 N1 Co1 125.07(13)
C8 N3 C20 116.87(15)
C8 N3 Co1 116.53(13)
C20 N3 Co1 126.55(13)
C3 N2 C7 120.01(16)
C3 N2 Co1 120.02(13)
C7 N2 Co1 119.94(12)
C23 C22 C21 122.03(18)
C29 C30 C31 102.59(17)
C22 C23 C24 117.97(18)
C22 C23 C28 121.92(18)
C24 C23 C28 120.11(18)
C25 C20 C21 121.20(18)
C25 C20 N3 120.05(17)
C21 C20 N3 118.73(17)
C7 C6 C5 119.33(17)
N1 C2 C3 113.73(17)
N1 C2 C1 124.83(18)
C3 C2 C1 121.44(18)
N3 C8 C7 113.21(16)
N3 C8 C9 124.19(17)
C7 C8 C9 122.60(17)
C20 C25 C24 118.74(18)
C20 C25 C26 119.49(17)
C24 C25 C26 121.77(18)
C22 C21 C20 118.31(18)
C22 C21 C27 121.67(18)
C20 C21 C27 119.98(18)
C5 N4 C32 122.81(17)
C5 N4 C29 122.92(17)
C32 N4 C29 112.13(17)
C3 C4 C5 118.60(17)
C32 C31 C30 102.82(18)
N4 C5 C6 120.69(18)
N4 C5 C4 120.55(17)
C6 C5 C4 118.76(17)
N2 C3 C4 121.81(17)
N2 C3 C2 109.10(16)
C4 C3 C2 129.05(17)
N2 C7 C6 121.28(16)
N2 C7 C8 109.48(16)
C6 C7 C8 129.18(17)
C25 C24 C23 121.66(19)
N4 C32 C31 103.65(17)
C12 C13 C14 122.20(18)
C13 C12 C11 118.41(18)
C13 C12 C17 121.64(18)
C11 C12 C17 119.93(18)
N4 C29 C30 103.29(18)
C14 C15 C16 121.81(19)
C16 C11 C12 120.94(18)
C16 C11 N1 119.65(17)
C12 C11 N1 119.34(17)
C15 C14 C13 117.84(18)
C15 C14 C18 120.51(19)
C13 C14 C18 121.63(19)
C11 C16 C15 118.76(18)
C11 C16 C19 120.74(18)
C15 C16 C19 120.49(19)

loop_
_geom_bond_atom_site_label_1
_geom_bond_atom_site_label_2
_geom_bond_distance
Co1 N2 1.8421(16)
Co1 N3 1.9005(16)
Co1 N1 1.9072(17)
Co1 C10 1.965(2)
N1 C2 1.329(3)
N1 C11 1.440(2)
N3 C8 1.346(2)
N3 C20 1.437(2)
N2 C3 1.362(2)
N2 C7 1.367(2)
C22 C23 1.395(3)
C22 C21 1.395(3)
C30 C29 1.526(3)
C30 C31 1.537(3)
C23 C24 1.398(3)
C23 C28 1.516(3)
C20 C25 1.394(3)
C20 C21 1.401(3)
C6 C7 1.391(3)
C6 C5 1.414(3)
C2 C3 1.446(3)
C2 C1 1.503(3)
C8 C7 1.438(3)
C8 C9 1.501(3)
C25 C24 1.396(3)
C25 C26 1.512(3)
C21 C27 1.514(3)
N4 C5 1.369(2)
N4 C32 1.460(3)
N4 C29 1.465(3)
C4 C3 1.395(3)
C4 C5 1.421(3)
C31 C32 1.528(3)
C13 C12 1.390(3)
C13 C14 1.401(3)
C12 C11 1.407(3)
C12 C17 1.509(3)
C15 C14 1.397(3)
C15 C16 1.396(3)
C11 C16 1.400(3)
C14 C18 1.504(3)
C16 C19 1.503(3)

loop_
_geom_torsion_atom_site_label_1
_geom_torsion_atom_site_label_2
_geom_torsion_atom_site_label_3
_geom_torsion_atom_site_label_4
_geom_torsion
N2 Co1 N1 C2 -1.14(15)
N3 Co1 N1 C2 -2.2(3)
C10 Co1 N1 C2 177.12(15)
N2 Co1 N1 C11 -178.61(16)
N3 Co1 N1 C11 -179.66(19)
C10 Co1 N1 C11 -0.34(17)
N2 Co1 N3 C8 -1.88(14)
N1 Co1 N3 C8 -0.8(3)
C10 Co1 N3 C8 179.85(15)
N2 Co1 N3 C20 175.22(16)
N1 Co1 N3 C20 176.28(19)
C10 Co1 N3 C20 -3.04(17)
N3 Co1 N2 C3 -177.88(15)
N1 Co1 N2 C3 2.46(14)
C10 Co1 N2 C3 -68(2)
N3 Co1 N2 C7 0.20(14)
N1 Co1 N2 C7 -179.46(15)
C10 Co1 N2 C7 110(2)
C21 C22 C23 C24 -0.7(3)
C21 C22 C23 C28 179.69(18)
C8 N3 C20 C25 -97.4(2)
Co1 N3 C20 C25 85.5(2)
C8 N3 C20 C21 84.3(2)
Co1 N3 C20 C21 -92.8(2)
C11 N1 C2 C3 177.43(16)
Co1 N1 C2 C3 -0.2(2)
C11 N1 C2 C1 -3.3(3)
Co1 N1 C2 C1 179.09(16)
C20 N3 C8 C7 -174.29(16)
Co1 N3 C8 C7 3.1(2)
C20 N3 C8 C9 5.8(3)
Co1 N3 C8 C9 -176.79(15)
C21 C20 C25 C24 -2.2(3)
N3 C20 C25 C24 179.51(17)
C21 C20 C25 C26 177.84(19)
N3 C20 C25 C26 -0.5(3)
C23 C22 C21 C20 -2.0(3)
C23 C22 C21 C27 175.57(18)
C25 C20 C21 C22 3.5(3)
N3 C20 C21 C22 -178.19(17)
C25 C20 C21 C27 -174.13(18)
N3 C20 C21 C27 4.2(3)
C29 C30 C31 C32 39.5(2)
C32 N4 C5 C6 -14.6(3)
C29 N4 C5 C6 -176.61(18)
C32 N4 C5 C4 165.37(18)
C29 N4 C5 C4 3.3(3)
C7 C6 C5 N4 175.17(17)
C7 C6 C5 C4 -4.8(3)
C3 C4 C5 N4 -176.32(17)
C3 C4 C5 C6 3.6(3)
C7 N2 C3 C4 -3.1(3)
Co1 N2 C3 C4 174.98(14)
C7 N2 C3 C2 178.82(16)
Co1 N2 C3 C2 -3.1(2)
C5 C4 C3 N2 0.3(3)
C5 C4 C3 C2 177.95(18)
N1 C2 C3 N2 2.0(2)
C1 C2 C3 N2 -177.35(17)
N1 C2 C3 C4 -175.93(18)
C1 C2 C3 C4 4.8(3)
C3 N2 C7 C6 1.9(3)
Co1 N2 C7 C6 -176.18(14)
C3 N2 C7 C8 179.42(16)
Co1 N2 C7 C8 1.3(2)
C5 C6 C7 N2 2.1(3)
C5 C6 C7 C8 -174.91(18)
N3 C8 C7 N2 -2.8(2)
C9 C8 C7 N2 177.14(17)
N3 C8 C7 C6 174.50(19)
C9 C8 C7 C6 -5.6(3)
C20 C25 C24 C23 -0.7(3)
C26 C25 C24 C23 179.3(2)
C22 C23 C24 C25 2.1(3)
C28 C23 C24 C25 -178.31(18)
C5 N4 C32 C31 -153.24(19)
C29 N4 C32 C31 10.5(2)
C30 C31 C32 N4 -30.7(2)
C14 C13 C12 C11 0.1(3)
C14 C13 C12 C17 -178.66(19)
C5 N4 C29 C30 178.00(18)
C32 N4 C29 C30 14.2(2)
C31 C30 C29 N4 -32.8(2)
C13 C12 C11 C16 1.4(3)
C17 C12 C11 C16 -179.79(18)
C13 C12 C11 N1 178.30(17)
C17 C12 C11 N1 -2.9(3)
C2 N1 C11 C16 -82.0(2)
Co1 N1 C11 C16 95.4(2)
C2 N1 C11 C12 101.1(2)
Co1 N1 C11 C12 -81.5(2)
C16 C15 C14 C13 0.2(3)
C16 C15 C14 C18 -178.3(2)
C12 C13 C14 C15 -0.9(3)
C12 C13 C14 C18 177.6(2)
C12 C11 C16 C15 -2.1(3)
N1 C11 C16 C15 -178.95(18)
C12 C11 C16 C19 178.92(19)
N1 C11 C16 C19 2.1(3)
C14 C15 C16 C11 1.3(3)
C14 C15 C16 C19 -179.7(2)
